data_7244260
loop_
_publ_author_name
'Sun, Zhen-Zhou'
'Zhu, Ning'
'Pan, Xun'
'Hu, Fu-Zhen'
'Wang, Guo'
'Yang, Yu-Ping'
'Qiu, Qi-Ming'
'Li, Zhong-Feng'
'Xin, Xiu-Lan'
'Liu, Jian-Ming'
'Li, Xiao-Qi'
'Jin, Qiong-Hua'
'Ren, Zhi-Gang'
'Zhou, Qing-Li'

_publ_section_title
;
 Designing luminescent diimine-Cu(i)--phosphine complexes by tuning
 N-ligand and counteranions: correlation of weak interactions,
 luminescence and THz absorption spectra
;
_journal_name_full CrystEngComm
_journal_paper_doi 10.1039/D1CE01574E
_journal_year 2022
_chemical_formula_sum 'C59 H52 Cu2 I2 N6 P2'
_chemical_formula_weight 1287.88
_space_group_crystal_system monoclinic
_space_group_IT_number 14
_space_group_name_Hall '-P 2ybc'
_space_group_name_H-M_alt 'P 1 21/c 1'
_atom_sites_solution_hydrogens mixed
_audit_creation_method SHELXL-2018/3
_audit_update_record
;
2021-11-18 deposited with the CCDC.	2022-01-04 downloaded from the CCDC.
;
_cell_angle_alpha 90
_cell_angle_beta 131.69(3)
_cell_angle_gamma 90
_cell_formula_units_Z 2
_cell_length_a 12.647(3)
_cell_length_b 17.053(3)
_cell_length_c 17.208(3)
_cell_measurement_reflns_used 3000
_cell_measurement_temperature 100(2)
_cell_measurement_theta_max 25.33
_cell_measurement_theta_min 2.14
_cell_volume 2771.4(16)
_computing_structure_refinement 'SHELXL-2018/3 (Sheldrick, 2018)'
_computing_structure_solution 'SHELXT 2018/2 (Sheldrick, 2018)'
_diffrn_ambient_temperature 100(2)
_diffrn_measured_fraction_theta_full 1.000
_diffrn_measured_fraction_theta_max 1.000
_diffrn_measurement_device_type 'Xcalibur, Eos, Gemini'
_diffrn_radiation_type MoK\a
_diffrn_radiation_wavelength 0.71073
_diffrn_reflns_av_R_equivalents 0.1453
_diffrn_reflns_av_unetI/netI 0.0566
_diffrn_reflns_Laue_measured_fraction_full 1.000
_diffrn_reflns_Laue_measured_fraction_max 1.000
_diffrn_reflns_limit_h_max 15
_diffrn_reflns_limit_h_min -13
_diffrn_reflns_limit_k_max 20
_diffrn_reflns_limit_k_min -20
_diffrn_reflns_limit_l_max 12
_diffrn_reflns_limit_l_min -20
_diffrn_reflns_number 29336
_diffrn_reflns_point_group_measured_fraction_full 1.000
_diffrn_reflns_point_group_measured_fraction_max 1.000
_diffrn_reflns_theta_full 25.048
_diffrn_reflns_theta_max 25.048
_diffrn_reflns_theta_min 1.984
_exptl_absorpt_coefficient_mu 1.982
_exptl_crystal_colour yellow
_exptl_crystal_density_diffrn 1.543
_exptl_crystal_description block
_exptl_crystal_F_000 1284
_refine_diff_density_max 2.318
_refine_diff_density_min -2.564
_refine_diff_density_rms 0.243
_refine_ls_extinction_method none
_refine_ls_goodness_of_fit_ref 1.153
_refine_ls_hydrogen_treatment mixed
_refine_ls_matrix_type full
_refine_ls_number_parameters 378
_refine_ls_number_reflns 4911
_refine_ls_number_restraints 58
_refine_ls_restrained_S_all 1.158
_refine_ls_R_factor_all 0.0802
_refine_ls_R_factor_gt 0.0788
_refine_ls_shift/su_max 0.000
_refine_ls_shift/su_mean 0.000
_refine_ls_structure_factor_coef Fsqd
_refine_ls_weighting_details 'w=1/[\s^2^(Fo^2^)+(0.0738P)^2^+64.7478P] where P=(Fo^2^+2Fc^2^)/3'
_refine_ls_weighting_scheme calc
_refine_ls_wR_factor_gt 0.2015
_refine_ls_wR_factor_ref 0.2023
_reflns_Friedel_coverage 0.000
_reflns_number_gt 4757
_reflns_number_total 4911
_reflns_threshold_expression 'I > 2\s(I)'
_cod_data_source_file d1ce01574e2.cif
_cod_data_source_block 5_a_sq
_cod_original_cell_volume 2771.2(14)
_cod_original_sg_symbol_H-M 'P 21/c'
_cod_database_code 7244260
_shelx_shelxl_version_number 2018/3
_shelx_space_group_comment
;
The symmetry employed for this shelxl refinement is uniquely defined
by the following loop, which should always be used as a source of
symmetry information in preference to the above space-group names.
They are only intended as comments.
;

loop_
_space_group_symop_operation_xyz
'x, y, z'
'-x, y+1/2, -z+1/2'
'-x, -y, -z'
'x, -y-1/2, z-1/2'

loop_
_atom_site_label
_atom_site_type_symbol
_atom_site_fract_x
_atom_site_fract_y
_atom_site_fract_z
_atom_site_U_iso_or_equiv
_atom_site_adp_type
_atom_site_occupancy
_atom_site_site_symmetry_order
_atom_site_calc_flag
_atom_site_refinement_flags_posn
_atom_site_refinement_flags_adp
_atom_site_refinement_flags_occupancy
_atom_site_disorder_assembly
_atom_site_disorder_group
I1 I 0.38115(5) 0.43435(3) 0.17434(4) 0.0113(2) Uani 1 1 d . . . . .
Cu1 Cu 0.64931(13) 0.45261(7) 0.34537(9) 0.0224(3) Uani 1 1 d . U . . .
P1 P 0.8137(2) 0.39571(12) 0.35495(16) 0.0099(4) Uani 1 1 d . U . . .
N2 N 0.6544(7) 0.5732(4) 0.3728(6) 0.0127(15) Uani 1 1 d . . . . .
N1 N 0.6607(7) 0.4478(4) 0.4722(5) 0.0115(15) Uani 1 1 d . . . . .
C12 C 0.6501(9) 0.7119(5) 0.3486(7) 0.0138(18) Uani 1 1 d . U . . .
H12A H 0.644493 0.754133 0.310040 0.017 Uiso 1 1 calc R U . . .
C13 C 0.6448(9) 0.6334(5) 0.3200(7) 0.0151(18) Uani 1 1 d . U . . .
C6 C 0.6722(8) 0.5197(5) 0.5102(7) 0.0112(17) Uani 1 1 d . . . . .
C9 C 0.6666(8) 0.5872(5) 0.4563(7) 0.0126(17) Uani 1 1 d . . . . .
C26 C 0.7227(9) 0.2428(5) 0.3223(7) 0.0151(18) Uani 1 1 d . . . . .
H26A H 0.631877 0.266057 0.272039 0.018 Uiso 1 1 calc R U . . .
C5 C 0.6842(9) 0.5323(6) 0.5971(7) 0.0151(18) Uani 1 1 d . . . . .
C10 C 0.6728(9) 0.6624(5) 0.4920(7) 0.0162(19) Uani 1 1 d . . . . .
C2 C 0.6609(9) 0.3848(5) 0.5191(7) 0.0147(18) Uani 1 1 d . . . . .
C21 C 0.8423(9) 0.2901(5) 0.3810(7) 0.0172(19) Uani 1 1 d . . . . .
C7 C 0.6944(10) 0.6107(6) 0.6320(7) 0.019(2) Uani 1 1 d . . . . .
H7A H 0.704811 0.618684 0.691430 0.023 Uiso 1 1 calc R U . . .
C11 C 0.6638(9) 0.7259(5) 0.4350(7) 0.0178(19) Uani 1 1 d . . . . .
H11A H 0.666954 0.778268 0.455411 0.021 Uiso 1 1 calc R U . . .
C8 C 0.6897(10) 0.6725(6) 0.5824(7) 0.019(2) Uani 1 1 d . . . . .
H8A H 0.697509 0.723890 0.607252 0.023 Uiso 1 1 calc R U . . .
C4 C 0.6867(10) 0.4653(6) 0.6458(7) 0.0188(19) Uani 1 1 d . . . . .
H4A H 0.696553 0.470399 0.705367 0.023 Uiso 1 1 calc R U . . .
C1 C 0.6445(11) 0.3055(5) 0.4728(8) 0.020(2) Uani 1 1 d . . . . .
H1A H 0.646263 0.264387 0.513425 0.030 Uiso 1 1 calc R U . . .
H1B H 0.554084 0.303538 0.400651 0.030 Uiso 1 1 calc R U . . .
H1C H 0.722395 0.297137 0.474155 0.030 Uiso 1 1 calc R U . . .
C3 C 0.6748(10) 0.3922(6) 0.6066(7) 0.020(2) Uani 1 1 d . . . . .
H3A H 0.675900 0.346650 0.638983 0.025 Uiso 1 1 calc R U . . .
C15 C 0.9931(10) 0.4395(6) 0.4552(9) 0.025(2) Uani 1 1 d D . . . .
C14 C 0.6300(12) 0.6170(6) 0.2271(8) 0.029(2) Uani 1 1 d . . . . .
H14A H 0.624067 0.666646 0.195764 0.043 Uiso 1 1 calc R U . . .
H14B H 0.712441 0.587254 0.249289 0.043 Uiso 1 1 calc R U . . .
H14C H 0.543777 0.586332 0.175815 0.043 Uiso 1 1 calc R U . . .
C25 C 0.7340(10) 0.1615(5) 0.3360(8) 0.019(2) Uani 1 1 d . . . . .
H25A H 0.651407 0.129716 0.296141 0.023 Uiso 1 1 calc R U . . .
C32 C 0.6713(13) 0.4267(7) 0.1462(8) 0.033(3) Uani 1 1 d . . . . .
H32A H 0.594014 0.441692 0.140495 0.040 Uiso 1 1 calc R U . . .
C27 C 0.7942(13) 0.3992(7) 0.2385(8) 0.030(3) Uani 1 1 d . . . . .
C24 C 0.8637(12) 0.1283(7) 0.4066(11) 0.039(3) Uani 1 1 d . . . . .
H24A H 0.871289 0.073247 0.417440 0.047 Uiso 1 1 calc R U . . .
C31 C 0.6612(15) 0.4325(9) 0.0613(9) 0.048(4) Uani 1 1 d . . . . .
H31A H 0.576441 0.452669 -0.002119 0.058 Uiso 1 1 calc R U . . .
C30 C 0.7647(17) 0.4110(9) 0.0647(10) 0.048(4) Uani 1 1 d . . . . .
H30A H 0.748622 0.411618 -0.000641 0.058 Uiso 1 1 calc R U . . .
C22 C 0.9729(14) 0.2537(8) 0.4493(13) 0.058(4) Uani 1 1 d . U . . .
H22A H 1.056435 0.284601 0.488065 0.070 Uiso 1 1 calc R U . . .
C18 C 0.968(2) 0.6026(13) 0.2392(16) 0.023(4) Uani 0.5 1 d . . P . .
H18A H 0.956991 0.585712 0.181551 0.027 Uiso 0.5 1 calc R U P . .
N4 N 0.9840(18) 0.6492(9) 0.4012(14) 0.023(4) Uani 0.5 1 d . U P . .
C23 C 0.9844(15) 0.1732(9) 0.4626(14) 0.066(4) Uani 1 1 d . U . . .
H23A H 1.074993 0.149151 0.510050 0.080 Uiso 1 1 calc R U . . .
N3 N 0.9942(18) 0.5198(9) 0.4590(10) 0.027(4) Uani 0.5 1 d D . P . .
C16 C 0.9856(18) 0.5734(11) 0.3842(14) 0.015(4) Uani 0.5 1 d . . P . .
C17 C 0.984(2) 0.5466(11) 0.3069(15) 0.020(4) Uani 0.5 1 d . . P . .
H17A H 0.992677 0.492335 0.299811 0.024 Uiso 0.5 1 calc R U P . .
C20 C 0.978(2) 0.6964(14) 0.3383(16) 0.026(4) Uani 0.5 1 d . U P . .
H20A H 0.979805 0.750919 0.350608 0.032 Uiso 0.5 1 calc R U P . .
C19 C 0.969(2) 0.6761(14) 0.2553(17) 0.030(5) Uani 0.5 1 d . U P . .
H19A H 0.963026 0.714792 0.212994 0.036 Uiso 0.5 1 calc R U P . .
C29 C 0.857(2) 0.3613(14) 0.1399(17) 0.025(4) Uani 0.5 1 d . U P . .
C28 C 0.873(2) 0.3534(12) 0.2294(15) 0.020(4) Uani 0.5 1 d . U P . .
C28A C 0.932(2) 0.4005(14) 0.2572(14) 0.023(4) Uani 0.5 1 d . . P . .
C29A C 0.917(3) 0.4058(14) 0.1707(18) 0.031(5) Uani 0.5 1 d . . P . .
H15B H 1.046(12) 0.418(8) 0.441(11) 0.04(4) Uiso 1 1 d D . . . .
H15A H 1.060(11) 0.408(7) 0.512(7) 0.05(4) Uiso 1 1 d D . . . .

loop_
_atom_site_aniso_label
_atom_site_aniso_U_11
_atom_site_aniso_U_22
_atom_site_aniso_U_33
_atom_site_aniso_U_23
_atom_site_aniso_U_13
_atom_site_aniso_U_12
I1 0.0073(3) 0.0089(3) 0.0089(3) -0.00179(19) 0.0017(2) -0.00092(18)
Cu1 0.0191(6) 0.0224(6) 0.0183(6) -0.0003(5) 0.0094(5) 0.0002(5)
P1 0.0087(10) 0.0076(10) 0.0077(10) -0.0036(8) 0.0030(9) -0.0025(8)
N2 0.008(3) 0.011(4) 0.012(4) 0.002(3) 0.003(3) -0.002(3)
N1 0.007(3) 0.015(4) 0.006(3) 0.003(3) 0.001(3) 0.006(3)
C12 0.010(3) 0.004(3) 0.017(3) 0.003(3) 0.005(3) -0.002(3)
C13 0.013(3) 0.012(3) 0.013(3) 0.001(3) 0.006(3) -0.007(3)
C6 0.007(4) 0.010(4) 0.011(4) -0.001(3) 0.004(3) -0.001(3)
C9 0.005(4) 0.014(4) 0.012(4) 0.000(3) 0.003(3) 0.001(3)
C26 0.009(4) 0.017(5) 0.009(4) -0.005(3) 0.002(3) -0.005(3)
C5 0.011(4) 0.019(5) 0.015(4) -0.003(4) 0.009(4) 0.002(3)
C10 0.005(4) 0.014(4) 0.017(4) -0.001(4) 0.002(4) 0.000(3)
C2 0.013(4) 0.006(4) 0.015(4) 0.001(3) 0.005(4) 0.002(3)
C21 0.009(4) 0.014(4) 0.016(4) 0.002(4) 0.003(4) -0.004(3)
C7 0.020(5) 0.023(5) 0.019(5) -0.006(4) 0.014(4) -0.001(4)
C11 0.012(4) 0.010(4) 0.020(5) 0.003(4) 0.006(4) -0.003(3)
C8 0.019(5) 0.019(5) 0.016(4) -0.007(4) 0.010(4) -0.003(4)
C4 0.022(5) 0.022(5) 0.014(4) 0.001(4) 0.012(4) 0.002(4)
C1 0.029(5) 0.010(4) 0.022(5) 0.002(4) 0.017(4) 0.002(4)
C3 0.020(5) 0.021(5) 0.018(5) 0.006(4) 0.012(4) 0.002(4)
C15 0.011(5) 0.020(5) 0.032(6) -0.002(4) 0.009(5) -0.001(4)
C14 0.042(6) 0.019(5) 0.018(5) 0.001(4) 0.017(5) -0.015(4)
C25 0.024(5) 0.011(4) 0.024(5) -0.008(4) 0.016(4) -0.002(4)
C32 0.030(6) 0.048(7) 0.012(5) -0.005(5) 0.010(5) -0.002(5)
C27 0.045(7) 0.030(6) 0.020(5) 0.014(4) 0.023(5) 0.027(5)
C24 0.025(6) 0.016(5) 0.063(8) 0.016(5) 0.024(6) 0.003(4)
C31 0.049(8) 0.067(10) 0.013(5) -0.006(5) 0.014(6) 0.008(7)
C30 0.075(10) 0.056(8) 0.032(7) 0.021(6) 0.043(7) 0.038(7)
C22 0.025(5) 0.032(6) 0.071(8) 0.019(6) 0.013(5) 0.000(5)
C18 0.021(10) 0.033(12) 0.025(10) -0.009(9) 0.020(9) -0.014(8)
N4 0.025(8) 0.011(7) 0.032(9) 0.005(6) 0.018(7) -0.006(6)
C23 0.033(6) 0.036(6) 0.085(9) 0.025(6) 0.021(6) 0.004(5)
N3 0.021(9) 0.013(8) 0.032(10) -0.011(7) 0.011(8) -0.012(7)
C16 0.010(8) 0.019(9) 0.017(9) -0.002(7) 0.009(8) -0.007(7)
C17 0.017(9) 0.017(9) 0.019(9) -0.003(8) 0.009(8) -0.004(7)
C20 0.024(8) 0.041(9) 0.021(7) 0.005(6) 0.018(6) 0.005(6)
C19 0.023(9) 0.038(11) 0.035(10) 0.025(9) 0.022(8) 0.008(8)
C29 0.029(8) 0.030(9) 0.027(8) -0.004(7) 0.022(6) -0.001(7)
C28 0.021(7) 0.019(8) 0.020(7) -0.008(6) 0.013(6) -0.002(6)
C28A 0.015(9) 0.036(13) 0.008(9) 0.001(9) 0.004(8) -0.001(9)
C29A 0.033(12) 0.025(12) 0.032(12) 0.004(10) 0.020(11) 0.005(10)

loop_
_atom_type_symbol
_atom_type_description
_atom_type_scat_dispersion_real
_atom_type_scat_dispersion_imag
_atom_type_scat_source
C C 0.0033 0.0016 'International Tables Vol C Tables 4.2.6.8 and 6.1.1.4'
H H 0.0000 0.0000 'International Tables Vol C Tables 4.2.6.8 and 6.1.1.4'
N N 0.0061 0.0033 'International Tables Vol C Tables 4.2.6.8 and 6.1.1.4'
P P 0.1023 0.0942 'International Tables Vol C Tables 4.2.6.8 and 6.1.1.4'
Cu Cu 0.3201 1.2651 'International Tables Vol C Tables 4.2.6.8 and 6.1.1.4'
I I -0.4742 1.8119 'International Tables Vol C Tables 4.2.6.8 and 6.1.1.4'

loop_
_geom_angle_atom_site_label_1
_geom_angle_atom_site_label_2
_geom_angle_atom_site_label_3
_geom_angle
_geom_angle_site_symmetry_1
_geom_angle_site_symmetry_3
_geom_angle_publ_flag
N1 Cu1 N2 80.4(3) . . ?
N1 Cu1 P1 120.0(2) . . ?
N2 Cu1 P1 121.9(2) . . ?
N1 Cu1 I1 107.7(2) . . ?
N2 Cu1 I1 101.0(2) . . ?
P1 Cu1 I1 118.73(8) . . ?
C21 P1 C27 99.1(5) . . ?
C21 P1 C15 104.3(4) . . ?
C27 P1 C15 101.2(6) . . ?
C21 P1 Cu1 118.3(3) . . ?
C27 P1 Cu1 117.8(3) . . ?
C15 P1 Cu1 113.6(4) . . ?
C13 N2 C9 118.9(8) . . ?
C13 N2 Cu1 129.1(6) . . ?
C9 N2 Cu1 112.0(6) . . ?
C2 N1 C6 118.6(7) . . ?
C2 N1 Cu1 129.0(6) . . ?
C6 N1 Cu1 112.3(6) . . ?
C11 C12 C13 118.5(8) . . ?
N2 C13 C12 122.3(9) . . ?
N2 C13 C14 118.3(8) . . ?
C12 C13 C14 119.3(8) . . ?
N1 C6 C5 123.4(8) . . ?
N1 C6 C9 117.9(8) . . ?
C5 C6 C9 118.7(8) . . ?
N2 C9 C10 123.9(8) . . ?
N2 C9 C6 117.3(8) . . ?
C10 C9 C6 118.8(8) . . ?
C21 C26 C25 120.9(9) . . ?
C4 C5 C6 116.8(8) . . ?
C4 C5 C7 123.3(8) . . ?
C6 C5 C7 119.9(9) . . ?
C9 C10 C11 116.3(9) . . ?
C9 C10 C8 120.7(9) . . ?
C11 C10 C8 123.0(9) . . ?
N1 C2 C3 121.5(8) . . ?
N1 C2 C1 117.0(8) . . ?
C3 C2 C1 121.5(8) . . ?
C22 C21 C26 117.7(10) . . ?
C22 C21 P1 125.4(8) . . ?
C26 C21 P1 116.8(7) . . ?
C8 C7 C5 121.1(9) . . ?
C12 C11 C10 120.1(8) . . ?
C7 C8 C10 120.7(9) . . ?
C3 C4 C5 119.5(8) . . ?
C4 C3 C2 120.2(9) . . ?
N3 C15 N3 60.8(8) . 3_766 ?
N3 C15 P1 114.3(9) . . ?
N3 C15 P1 110.8(9) 3_766 . ?
C24 C25 C26 119.5(9) . . ?
C27 C32 C31 119.1(12) . . ?
C28 C27 C32 114.7(12) . . ?
C28 C27 C28A 38.6(12) . . ?
C32 C27 C28A 119.2(11) . . ?
C28 C27 P1 121.9(11) . . ?
C32 C27 P1 120.0(9) . . ?
C28A C27 P1 117.1(10) . . ?
C25 C24 C23 121.0(11) . . ?
C30 C31 C32 122.8(12) . . ?
C29 C30 C31 115.2(14) . . ?
C29 C30 C29A 37.6(13) . . ?
C31 C30 C29A 119.2(13) . . ?
C21 C22 C23 121.5(12) . . ?
C19 C18 C17 120.3(19) . . ?
C20 N4 C16 114.8(19) . . ?
C24 C23 C22 119.4(13) . . ?
C15 N3 N3 65.3(12) . 3_766 ?
C15 N3 C16 124.6(14) . . ?
N3 N3 C16 170(2) 3_766 . ?
C15 N3 C15 119.2(8) . 3_766 ?
N3 N3 C15 53.9(11) 3_766 3_766 ?
C16 N3 C15 116.2(13) . 3_766 ?
N4 C16 C17 122.4(17) . . ?
N4 C16 N3 113.7(16) . . ?
C17 C16 N3 123.8(17) . . ?
C16 C17 C18 118.0(18) . . ?
N4 C20 C19 128(2) . . ?
C18 C19 C20 117(2) . . ?
C29A C29 C30 84(2) . . ?
C29A C29 C28 89(2) . . ?
C30 C29 C28 121.1(18) . . ?
C29A C29 C28A 54(2) . . ?
C30 C29 C28A 110.0(17) . . ?
C28 C29 C28A 35.1(12) . . ?
C28A C28 C27 81.4(19) . . ?
C28A C28 C29 88(2) . . ?
C27 C28 C29 119.2(18) . . ?
C28A C28 C29A 54.0(18) . . ?
C27 C28 C29A 108.9(16) . . ?
C29 C28 C29A 33.9(12) . . ?
C28 C28A C29A 91(2) . . ?
C28 C28A C27 60.0(16) . . ?
C29A C28A C27 116.8(17) . . ?
C28 C28A C29 56.9(18) . . ?
C29A C28A C29 33.9(13) . . ?
C27 C28A C29 95.1(13) . . ?
C29 C29A C28A 92(2) . . ?
C29 C29A C30 59(2) . . ?
C28A C29A C30 116.9(19) . . ?
C29 C29A C28 57.0(19) . . ?
C28A C29A C28 35.2(12) . . ?
C30 C29A C28 95.2(16) . . ?

loop_
_geom_bond_atom_site_label_1
_geom_bond_atom_site_label_2
_geom_bond_distance
_geom_bond_site_symmetry_2
_geom_bond_publ_flag
I1 Cu1 2.642(2) . ?
Cu1 N1 2.091(7) . ?
Cu1 N2 2.101(7) . ?
Cu1 P1 2.199(3) . ?
P1 C21 1.832(10) . ?
P1 C27 1.849(10) . ?
P1 C15 1.863(10) . ?
N2 C13 1.322(12) . ?
N2 C9 1.361(12) . ?
N1 C2 1.343(12) . ?
N1 C6 1.351(11) . ?
C12 C11 1.398(14) . ?
C12 C13 1.412(13) . ?
C13 C14 1.506(14) . ?
C6 C5 1.416(13) . ?
C6 C9 1.451(12) . ?
C9 C10 1.400(13) . ?
C26 C21 1.388(12) . ?
C26 C25 1.399(13) . ?
C5 C4 1.404(14) . ?
C5 C7 1.436(13) . ?
C10 C11 1.414(13) . ?
C10 C8 1.435(14) . ?
C2 C3 1.402(14) . ?
C2 C1 1.512(12) . ?
C21 C22 1.383(16) . ?
C7 C8 1.332(14) . ?
C4 C3 1.378(14) . ?
C15 N3 1.370(19) . ?
C15 N3 1.541(19) 3_766 ?
C25 C24 1.354(15) . ?
C32 C27 1.370(15) . ?
C32 C31 1.383(17) . ?
C27 C28 1.36(2) . ?
C27 C28A 1.55(2) . ?
C24 C23 1.374(18) . ?
C31 C30 1.32(2) . ?
C30 C29 1.32(3) . ?
C30 C29A 1.54(3) . ?
C22 C23 1.383(19) . ?
C18 C19 1.28(3) . ?
C18 C17 1.41(3) . ?
N4 C20 1.31(3) . ?
N4 C16 1.33(3) . ?
N3 N3 1.481(18) 3_766 ?
N3 C16 1.52(2) . ?
C16 C17 1.39(3) . ?
C20 C19 1.40(3) . ?
C29 C29A 0.95(3) . ?
C29 C28 1.42(3) . ?
C29 C28A 1.70(3) . ?
C28 C28A 0.98(3) . ?
C28 C29A 1.69(3) . ?
C28A C29A 1.37(3) . ?
